data_8101238
loop_
_publ_author_name
'Tinant, Bernard'
'Trembleau, Laurent'
'Ghosez, Leon'

_publ_section_title
;
Crystal structure of (3<i>R</i>*,3a<i>R</i>*,4<i>S</i>*,7<i>S</i>*,
7a<i>R</i>*)-4-(<i>tert</i>-butyldimethyl silyloxy)-4,7-epoxy-3-methoxy-
7-methyloctahydro-1<i>H</i>-inden-1-one, C~17~H~30~O~4~Si
;
_journal_issue 2
_journal_name_full 'Zeitschrift f\"ur Kristallographie - New Crystal Structures'
_journal_page_first 261
_journal_page_last 262
_journal_volume 215
_journal_year 2000
_chemical_formula_sum 'C17 H30 O4 Si'
_chemical_formula_weight 326.50
_space_group_IT_number 14
_symmetry_cell_setting monoclinic
_symmetry_space_group_name_Hall '-P 2yn'
_symmetry_space_group_name_H-M 'P 1 21/n 1'
_cell_angle_alpha 90.00
_cell_angle_beta 106.37(2)
_cell_angle_gamma 90.00
_cell_formula_units_Z 4
_cell_length_a 13.700(4)
_cell_length_b 7.681(2)
_cell_length_c 18.889(6)
_cell_measurement_temperature 293(2)
_cell_volume 1907.1(10)
_diffrn_ambient_temperature 293(2)
_exptl_crystal_density_diffrn 1.137
_cod_original_sg_symbol_H-M 'P 21/n'
_cod_database_code 8101238

loop_
_symmetry_equiv_pos_as_xyz
'x, y, z'
'-x+1/2, y+1/2, -z+1/2'
'-x, -y, -z'
'x-1/2, -y-1/2, z-1/2'

loop_
_atom_site_aniso_label
_atom_site_aniso_U_11
_atom_site_aniso_U_22
_atom_site_aniso_U_33
_atom_site_aniso_U_23
_atom_site_aniso_U_13
_atom_site_aniso_U_12
C1 0.0673(12) 0.0781(14) 0.0520(10) 0.0073(10) 0.0014(9) -0.0040(10)
C2 0.0585(13) 0.104(2) 0.0769(15) 0.0155(13) 0.0120(11) 0.0065(11)
C3 0.0599(12) 0.0905(15) 0.0453(10) 0.0013(9) 0.0072(8) -0.0175(10)
C3A 0.0662(11) 0.0625(11) 0.0380(8) -0.0016(7) 0.0120(8) -0.0076(8)
C4 0.0584(10) 0.0551(10) 0.0396(8) 0.0038(7) 0.0128(7) -0.0019(7)
C5 0.0615(12) 0.0784(14) 0.0608(12) 0.0077(9) 0.0163(9) 0.0085(9)
C6 0.0553(11) 0.0893(15) 0.0629(12) 0.0095(10) 0.0180(9) -0.0033(9)
C7 0.0576(10) 0.0650(11) 0.0439(9) 0.0069(8) 0.0129(7) -0.0069(8)
C7A 0.0630(11) 0.0679(11) 0.0374(8) 0.0044(7) 0.0126(7) -0.0055(8)
O8 0.0597(7) 0.0567(7) 0.0393(6) 0.0004(5) 0.0131(5) -0.0050(5)
O9 0.0727(8) 0.0607(8) 0.0401(7) 0.0061(5) 0.0126(6) -0.0092(6)
Si10 0.0574(4) 0.0563(3) 0.0405(3) 0.0036(2) 0.0102(2) -0.0046(2)
C11 0.086(2) 0.105(2) 0.0565(12) -0.0016(12) 0.0050(10) -0.0328(14)
C12 0.100(2) 0.0694(14) 0.085(2) 0.0046(12) 0.0338(13) 0.0147(12)
C13 0.0674(11) 0.0628(11) 0.0569(10) 0.0120(8) 0.0217(8) 0.0039(8)
C14 0.097(2) 0.082(2) 0.109(2) 0.0282(15) 0.036(2) 0.0284(14)
C15 0.133(2) 0.103(2) 0.0665(15) 0.0237(14) 0.043(2) -0.002(2)
C16 0.091(2) 0.0731(15) 0.103(2) 0.0034(13) 0.0286(15) -0.0210(12)
C17 0.086(2) 0.0676(13) 0.0705(14) 0.0114(10) 0.0102(11) -0.0164(10)
O18 0.0966(12) 0.0930(12) 0.0795(11) 0.0316(10) -0.0007(9) 0.0022(9)
O19A 0.043(2) 0.075(2) 0.059(2) -0.0044(13) 0.0021(11) 0.003(2)
O19B 0.236(11) 0.269(13) 0.049(4) 0.015(6) -0.016(5) -0.196(10)
C20 0.098(2) 0.089(2) 0.114(2) -0.029(2) 0.034(2) -0.016(2)

loop_
_atom_site_label
_atom_site_type_symbol
_atom_site_fract_x
_atom_site_fract_y
_atom_site_fract_z
_atom_site_U_iso_or_equiv
_atom_site_thermal_displace_type
_atom_site_occupancy
_atom_site_calc_flag
_atom_site_refinement_flags
_atom_site_disorder_group
C1 C 0.6400(2) 0.4451(3) -0.20085(11) 0.0689(5) Uani 1 d . .
C2 C 0.5726(2) 0.3776(4) -0.15649(15) 0.0813(7) Uani 1 d . .
H2A H 0.5837(2) 0.4412(4) -0.11055(15) 0.107(2) Uiso 1 calc R .
H2B H 0.5014(2) 0.3870(4) -0.18409(15) 0.107(2) Uiso 1 calc R .
C3 C 0.6031(2) 0.1922(3) -0.14242(10) 0.0668(5) Uani 1 d D .
H3 H 0.5935(2) 0.1539(3) -0.09538(10) 0.107(2) Uiso 1 calc R 1
C3A C 0.71834(15) 0.1833(3) -0.13939(9) 0.0561(5) Uani 1 d . .
H3A H 0.73339(15) 0.0793(3) -0.16447(9) 0.107(2) Uiso 1 calc R .
C4 C 0.79259(13) 0.2019(2) -0.06118(9) 0.0512(4) Uani 1 d . .
C5 C 0.9020(2) 0.1780(3) -0.06399(12) 0.0671(5) Uani 1 d . .
H5A H 0.9082(2) 0.0790(3) -0.09433(12) 0.107(2) Uiso 1 calc R .
H5B H 0.9482(2) 0.1631(3) -0.01496(12) 0.107(2) Uiso 1 calc R .
C6 C 0.9220(2) 0.3494(3) -0.09883(12) 0.0689(6) Uani 1 d . .
H6A H 0.9376(2) 0.3296(3) -0.14516(12) 0.107(2) Uiso 1 calc R .
H6B H 0.9772(2) 0.4139(3) -0.06581(12) 0.107(2) Uiso 1 calc R .
C7 C 0.81980(13) 0.4447(3) -0.11088(9) 0.0558(4) Uani 1 d . .
C7A C 0.74101(15) 0.3511(3) -0.17646(9) 0.0564(5) Uani 1 d . .
H7A H 0.76909(15) 0.3269(3) -0.21777(9) 0.107(2) Uiso 1 calc R .
O8 O 0.78736(9) 0.3865(2) -0.04805(6) 0.0521(3) Uani 1 d . .
O9 O 0.76446(10) 0.1030(2) -0.00884(7) 0.0585(4) Uani 1 d . .
Si10 Si 0.76580(4) 0.15035(7) 0.07692(2) 0.0522(2) Uani 1 d . .
C11 C 0.8879(2) 0.2511(4) 0.12849(13) 0.0858(8) Uani 1 d . .
H11A H 0.9428(2) 0.1729(4) 0.12903(13) 0.107(2) Uiso 1 calc R .
H11B H 0.8869(2) 0.2744(4) 0.17821(13) 0.107(2) Uiso 1 calc R .
H11C H 0.8973(2) 0.3581(4) 0.10497(13) 0.107(2) Uiso 1 calc R .
C12 C 0.6593(2) 0.3009(3) 0.07568(15) 0.0830(7) Uani 1 d . .
H12A H 0.5961(2) 0.2483(3) 0.04889(15) 0.107(2) Uiso 1 calc R .
H12B H 0.6685(2) 0.4079(3) 0.05213(15) 0.107(2) Uiso 1 calc R .
H12C H 0.6581(2) 0.3243(3) 0.12537(15) 0.107(2) Uiso 1 calc R .
C13 C 0.7459(2) -0.0684(3) 0.11533(11) 0.0615(5) Uani 1 d . .
C14 C 0.8328(2) -0.1918(4) 0.1127(2) 0.0946(8) Uani 1 d . .
H14A H 0.8965(2) -0.1430(4) 0.1408(2) 0.107(2) Uiso 1 calc R .
H14B H 0.8336(2) -0.2072(4) 0.0624(2) 0.107(2) Uiso 1 calc R .
H14C H 0.8228(2) -0.3025(4) 0.1332(2) 0.107(2) Uiso 1 calc R .
C15 C 0.7445(3) -0.0471(4) 0.19594(14) 0.0978(9) Uani 1 d . .
H15A H 0.8080(3) 0.0017(4) 0.22434(14) 0.107(2) Uiso 1 calc R .
H15B H 0.7349(3) -0.1588(4) 0.21580(14) 0.107(2) Uiso 1 calc R .
H15C H 0.6898(3) 0.0290(4) 0.19802(14) 0.107(2) Uiso 1 calc R .
C16 C 0.6446(2) -0.1462(4) 0.0706(2) 0.0888(8) Uani 1 d . .
H16A H 0.5902(2) -0.0690(4) 0.0722(2) 0.107(2) Uiso 1 calc R .
H16B H 0.6346(2) -0.2569(4) 0.0911(2) 0.107(2) Uiso 1 calc R .
H16C H 0.6454(2) -0.1616(4) 0.0203(2) 0.107(2) Uiso 1 calc R .
C17 C 0.8244(2) 0.6395(3) -0.11340(14) 0.0770(6) Uani 1 d . .
H17A H 0.7573(2) 0.6866(3) -0.12108(14) 0.107(2) Uiso 1 calc R .
H17B H 0.8509(2) 0.6745(3) -0.15315(14) 0.107(2) Uiso 1 calc R .
H17C H 0.8680(2) 0.6822(3) -0.06758(14) 0.107(2) Uiso 1 calc R .
O18 O 0.61722(14) 0.5529(3) -0.24904(10) 0.0949(6) Uani 1 d . .
O19A O 0.5375(2) 0.0994(5) -0.2016(2) 0.0613(12) Uani 0.61(2) d P 1
O19B O 0.5664(15) 0.0723(20) -0.2082(5) 0.196(7) Uani 0.39(2) d PD 2
C20 C 0.5402(2) -0.0808(4) -0.1943(2) 0.0996(9) Uani 1 d D .
H20A H 0.4933(2) -0.1322(4) -0.2367(2) 0.107(2) Uiso 1 calc R 1
H20B H 0.5215(2) -0.1127(4) -0.1507(2) 0.107(2) Uiso 1 calc R 1
H20C H 0.6077(2) -0.1220(4) -0.1903(2) 0.107(2) Uiso 1 calc R 1

loop_
_geom_bond_atom_site_label_1
_geom_bond_atom_site_label_2
_geom_bond_distance
_geom_bond_site_symmetry_2
_geom_bond_publ_flag
C1 O18 1.205(3) . yes
C1 C2 1.504(3) . yes
C1 C7A 1.512(3) . yes
C2 C3 1.486(4) . yes
C2 H2A 0.97 . ?
C2 H2B 0.97 . ?
C3 O19A 1.415(5) . yes
C3 O19B 1.514(11) . yes
C3 C3A 1.565(3) . yes
C3 H3 0.98 . ?
C3A C7A 1.540(3) . yes
C3A C4 1.546(2) . yes
C3A H3A 0.98 . ?
C4 O9 1.385(2) . yes
C4 O8 1.445(2) . yes
C4 C5 1.526(3) . yes
C5 C6 1.531(3) . yes
C5 H5A 0.97 . ?
C5 H5B 0.97 . ?
C6 C7 1.539(3) . yes
C6 H6A 0.97 . ?
C6 H6B 0.97 . ?
C7 O8 1.450(2) . yes
C7 C17 1.499(3) . yes
C7 C7A 1.569(3) . yes
C7A H7A 0.98 . ?
O9 Si10 1.6552(14) . yes
Si10 C11 1.851(2) . yes
Si10 C12 1.857(2) . yes
Si10 C13 1.881(2) . yes
C11 H11A 0.96 . ?
C11 H11B 0.96 . ?
C11 H11C 0.96 . ?
C12 H12A 0.96 . ?
C12 H12B 0.96 . ?
C12 H12C 0.96 . ?
C13 C16 1.528(3) . yes
C13 C14 1.533(3) . yes
C13 C15 1.537(3) . yes
C14 H14A 0.96 . ?
C14 H14B 0.96 . ?
C14 H14C 0.96 . ?
C15 H15A 0.96 . ?
C15 H15B 0.96 . ?
C15 H15C 0.96 . ?
C16 H16A 0.96 . ?
C16 H16B 0.96 . ?
C16 H16C 0.96 . ?
C17 H17A 0.96 . ?
C17 H17B 0.96 . ?
C17 H17C 0.96 . ?
O19A C20 1.391(5) . yes
O19B C20 1.278(10) . ?
C20 H20A 0.96 . ?
C20 H20B 0.96 . ?
C20 H20C 0.96 . ?
